data_1525662
loop_
_publ_author_name
'Belokoneva, E.L.'
'Petrova, T.L.'
'Simonov, M.A.'
'Belov, N.V.'

_publ_section_title
;
 Crystal structure of synthetic TR analogs of apatite Dy4.67 (Ge O4)3 O
 and Ce4.67 (Si O4)3 O
;
_journal_name_full Kristallografiya
_journal_page_first 490
_journal_page_last 493
_journal_volume 17
_journal_year 1972
_chemical_formula_sum 'Ce4.67 O13 Si3'
_chemical_name_systematic 'Ce4.67 Si3 O13'
_space_group_IT_number 176
_symmetry_space_group_name_Hall '-P 6c'
_symmetry_space_group_name_H-M 'P 63/m'
_cell_angle_alpha 90
_cell_angle_beta 90
_cell_angle_gamma 120
_cell_formula_units_Z 2
_cell_length_a 9.736
_cell_length_b 9.736
_cell_length_c 7.116
_cell_volume 584.154
_citation_journal_id_ASTM KRISAJ
_cod_data_source_file Belokoneva_KRISAJ_1972_1630.cif
_cod_data_source_block Ce4.67O13Si3
_cod_original_cell_volume 584.1545
_cod_database_code 1525662

loop_
_symmetry_equiv_pos_as_xyz
x,y,z
x-y,x,z+1/2
-y,x-y,z
-x,-y,z+1/2
-x+y,-x,z
y,-x+y,z+1/2
-x,-y,-z
-x+y,-x,-z-1/2
y,-x+y,-z
x,y,-z-1/2
x-y,x,-z
-y,x-y,-z-1/2

loop_
_atom_site_label
_atom_site_type_symbol
_atom_site_fract_x
_atom_site_fract_y
_atom_site_fract_z
_atom_site_occupancy
_atom_site_U_iso_or_equiv
Ce2 Ce+3 0.6667 0.3333 0 0.833 0.0
Ce1 Ce+3 -0.012 0.234 0.25 1 0.0
O2 O-2 0.492 0.591 0.25 1 0.0
Si1 Si+4 0.378 0.395 0.25 1 0.0
O4 O-2 0 0 0.25 1 0.0
O1 O-2 0.496 0.327 0.25 1 0.0
O3 O-2 0.258 0.339 0.073 1 0.0
